data_4022885
loop_
_publ_author_name
'Julien Bourdron'
'Laurent Commeiras'
'G\'erard Audran'
'Nicolas Vanthuyne'
'J. C. Hubaud'
'Jean-Luc Parrain'

_publ_section_title
;
 First Total Synthesis and Assignment of the Stereochemistry
 of Crispatenine
;
_journal_name_full 'Journal of Organic Chemistry'
_journal_page_first 3770
_journal_page_last 3775
_journal_paper_doi 10.1021/jo070045j
_journal_volume 72
_journal_year 2007
_chemical_formula_sum 'C42 H80 O6 Si2'
_chemical_formula_weight 737.24
_chemical_name_systematic
; 
 ? 
;
_space_group_IT_number 2
_symmetry_cell_setting triclinic
_symmetry_space_group_name_Hall '-P 1'
_symmetry_space_group_name_H-M 'P -1'
_atom_sites_solution_hydrogens geom
_atom_sites_solution_primary direct
_atom_sites_solution_secondary difmap
_audit_creation_method SHELXL-97
_cell_angle_alpha 84.6300(10)
_cell_angle_beta 80.4560(10)
_cell_angle_gamma 83.949(2)
_cell_formula_units_Z 2
_cell_length_a 11.3184(4)
_cell_length_b 13.7588(4)
_cell_length_c 15.7957(6)
_cell_measurement_reflns_used 28023
_cell_measurement_temperature 293(2)
_cell_measurement_theta_max 28.04
_cell_measurement_theta_min 1.49
_cell_volume 2404.99(14)
_computing_cell_refinement 'Denzo and Scalepack (Otwinowski & Minor, 1997)'
_computing_data_collection 'KappaCCD (Bruker-Nonius, 1998)'
_computing_data_reduction 'Denzo and Scalepack (Otwinowski & Minor, 1997)'
_computing_structure_refinement 'SHELXL-97 (Sheldrick, 1997)'
_computing_structure_solution 'SHELXS-97 (Sheldrick, 1990)'
_diffrn_ambient_temperature 293(2)
_diffrn_measured_fraction_theta_full 0.959
_diffrn_measured_fraction_theta_max 0.959
_diffrn_measurement_device_type KappaCCD
_diffrn_measurement_method 'Phi scan'
_diffrn_radiation_monochromator graphite
_diffrn_radiation_source 'fine-focus sealed tube'
_diffrn_radiation_type MoK\a
_diffrn_radiation_wavelength 0.71073
_diffrn_reflns_av_R_equivalents 0.102
_diffrn_reflns_av_sigmaI/netI 0.0876
_diffrn_reflns_limit_h_max 14
_diffrn_reflns_limit_h_min 0
_diffrn_reflns_limit_k_max 18
_diffrn_reflns_limit_k_min -17
_diffrn_reflns_limit_l_max 20
_diffrn_reflns_limit_l_min -20
_diffrn_reflns_number 28023
_diffrn_reflns_theta_full 28.04
_diffrn_reflns_theta_max 28.04
_diffrn_reflns_theta_min 1.83
_diffrn_standards_number 0
_exptl_absorpt_coefficient_mu 0.112
_exptl_absorpt_correction_type none
_exptl_crystal_colour .5
_exptl_crystal_density_diffrn 1.018
_exptl_crystal_density_method 'not measured'
_exptl_crystal_description prism
_exptl_crystal_F_000 816
_exptl_crystal_size_max .3
_exptl_crystal_size_mid .05
_refine_diff_density_max 1.020
_refine_diff_density_min -0.665
_refine_diff_density_rms 0.081
_refine_ls_extinction_method none
_refine_ls_goodness_of_fit_ref 1.027
_refine_ls_hydrogen_treatment mixed
_refine_ls_matrix_type full
_refine_ls_number_parameters 451
_refine_ls_number_reflns 11157
_refine_ls_number_restraints 12
_refine_ls_restrained_S_all 4.843
_refine_ls_R_factor_all 0.2714
_refine_ls_R_factor_gt 0.1726
_refine_ls_shift/su_max 0.373
_refine_ls_shift/su_mean 0.020
_refine_ls_structure_factor_coef Fsqd
_refine_ls_weighting_details 'calc w=1/[\s^2^(Fo^2^)+(0.1500P)^2^+5.0000P] where P=(Fo^2^+2Fc^2^)/3'
_refine_ls_weighting_scheme calc
_refine_ls_wR_factor_gt 0.3760
_refine_ls_wR_factor_ref 0.4404
_reflns_number_gt 4997
_reflns_number_total 11157
_reflns_threshold_expression >2sigma(I)
_cod_data_source_file jo070045jsi20070314_111247.cif
_cod_data_source_block shelxl
_cod_depositor_comments
;
The following automatic conversions were performed:
'_symmetry_cell_setting' value 'Triclinic' changed to 'triclinic'
according to '/home/saulius/struct/CIF-dictionaries/cif_core.dic'
dictionary named 'cif_core.dic' version 2.4.1 from 2010-06-29.

Automatic conversion script
Id: cif_fix_enum 1527 2010-12-29 10:47:43Z saulius 
;
_cod_database_code 4022885

loop_
_symmetry_equiv_pos_as_xyz
'x, y, z'
'-x, -y, -z'

loop_
_atom_site_label
_atom_site_type_symbol
_atom_site_fract_x
_atom_site_fract_y
_atom_site_fract_z
_atom_site_U_iso_or_equiv
_atom_site_adp_type
_atom_site_occupancy
_atom_site_symmetry_multiplicity
_atom_site_calc_flag
_atom_site_refinement_flags
Si1 Si -1.0343(12) -0.7072(8) -0.3756(7) 0.114(4) Uani 1 1 d .
Si2 Si -0.5051(18) -0.2996(17) -0.3446(10) 0.193(9) Uani 1 1 d D
O1 O -1.0487(15) -0.4842(14) -0.1151(15) 0.084(6) Uani 1 1 d .
H1 H -0.9884 -0.5423 -0.0900 0.100 Uiso 1 1 d R
O2 O -0.8381(16) -0.5950(15) -0.1398(15) 0.090(6) Uani 1 1 d .
H2 H -0.7668 -0.5997 -0.1182 0.107 Uiso 1 1 d R
O3 O -0.944(4) -0.628(3) -0.417(2) 0.21(2) Uani 1 1 d .
O4 O -0.6421(14) -0.6040(14) -0.0593(11) 0.071(5) Uani 1 1 d .
O5 O -0.2850(16) -0.4835(19) -0.0848(14) 0.103(8) Uani 1 1 d .
O6 O -0.554(3) -0.3027(18) -0.2423(14) 0.116(8) Uani 1 1 d D
C1 C -1.006(2) -0.274(2) -0.1055(19) 0.074(7) Uani 1 1 d .
H1A H -1.0607 -0.3105 -0.0623 0.088 Uiso 1 1 d R
H1B H -1.0607 -0.3105 -0.0623 0.088 Uiso 1 1 d R
C2 C -1.085(3) -0.212(2) -0.160(3) 0.095(10) Uani 1 1 d .
C3 C -1.020(5) -0.139(3) -0.221(3) 0.132(16) Uani 1 1 d .
H3A H -0.9631 -0.1731 -0.2639 0.158 Uiso 1 1 d R
H3B H -1.0764 -0.0965 -0.2515 0.158 Uiso 1 1 d R
C4 C -0.951(5) -0.073(3) -0.175(3) 0.126(14) Uani 1 1 d .
H4A H -1.0085 -0.0293 -0.1410 0.152 Uiso 1 1 d R
H4B H -0.8998 -0.0331 -0.2169 0.152 Uiso 1 1 d R
C5 C -0.873(3) -0.137(3) -0.118(2) 0.101(11) Uani 1 1 d .
H5A H -0.8075 -0.1727 -0.1539 0.121 Uiso 1 1 d R
H5B H -0.8373 -0.0948 -0.0854 0.121 Uiso 1 1 d R
C6 C -0.933(3) -0.212(2) -0.060(2) 0.088(9) Uani 1 1 d D
C7 C -1.038(4) -0.154(3) 0.008(2) 0.128(15) Uani 1 1 d .
H7A H -1.0660 -0.1978 0.0563 0.153 Uiso 1 1 d R
H7B H -1.0028 -0.1014 0.0279 0.153 Uiso 1 1 d R
H7C H -1.1041 -0.1276 -0.0205 0.153 Uiso 1 1 d R
C8 C -0.856(4) -0.272(3) -0.003(2) 0.119(13) Uani 1 1 d .
H8A H -0.7810 -0.2892 -0.0389 0.142 Uiso 1 1 d R
H8B H -0.8416 -0.2354 0.0427 0.142 Uiso 1 1 d R
H8C H -0.8913 -0.3310 0.0217 0.142 Uiso 1 1 d R
C9 C -1.202(4) -0.221(3) -0.154(4) 0.17(2) Uani 1 1 d .
H9A H -1.2354 -0.2680 -0.1140 0.208 Uiso 1 1 d R
H9B H -1.2497 -0.1816 -0.1887 0.208 Uiso 1 1 d R
C10 C -0.924(2) -0.3506(19) -0.1575(19) 0.068(7) Uani 1 1 d .
H10A H -0.8673 -0.3843 -0.1221 0.082 Uiso 1 1 d R
H10B H -0.8776 -0.3170 -0.2068 0.082 Uiso 1 1 d R
C11 C -0.992(2) -0.4258(19) -0.188(2) 0.069(7) Uani 1 1 d .
H11 H -1.0557 -0.3902 -0.2171 0.083 Uiso 1 1 d R
C12 C -0.917(2) -0.4906(18) -0.2507(19) 0.067(7) Uani 1 1 d .
C13 C -0.806(2) -0.546(2) -0.222(2) 0.078(8) Uani 1 1 d .
H13A H -0.7480 -0.4999 -0.2187 0.094 Uiso 1 1 d R
H13B H -0.7702 -0.5920 -0.2637 0.094 Uiso 1 1 d R
C14 C -0.947(3) -0.497(2) -0.327(2) 0.086(9) Uani 1 1 d .
H14 H -1.0151 -0.4588 -0.3401 0.103 Uiso 1 1 d R
C15 C -0.885(4) -0.562(3) -0.396(2) 0.112(12) Uani 1 1 d .
H15A H -0.8114 -0.5944 -0.3784 0.135 Uiso 1 1 d R
H15B H -0.8611 -0.5194 -0.4476 0.135 Uiso 1 1 d R
C16 C -1.028(5) -0.742(4) -0.261(3) 0.16(2) Uani 1 1 d .
H16A H -1.0749 -0.6931 -0.2277 0.189 Uiso 1 1 d R
H16B H -1.0604 -0.8044 -0.2452 0.189 Uiso 1 1 d R
H16C H -0.9462 -0.7475 -0.2502 0.189 Uiso 1 1 d R
C17 C -1.189(6) -0.650(5) -0.383(4) 0.22(3) Uani 1 1 d .
H17A H -1.1886 -0.6135 -0.4380 0.261 Uiso 1 1 d R
H17B H -1.2472 -0.6973 -0.3762 0.261 Uiso 1 1 d R
H17C H -1.2106 -0.6057 -0.3381 0.261 Uiso 1 1 d R
C18 C -0.998(4) -0.813(3) -0.440(3) 0.122(14) Uani 1 1 d .
C19 C -1.000(6) -0.778(5) -0.536(3) 0.20(3) Uani 1 1 d .
H19A H -0.9656 -0.8299 -0.5719 0.234 Uiso 1 1 d R
H19B H -1.0821 -0.7611 -0.5434 0.234 Uiso 1 1 d R
H19C H -0.9552 -0.7218 -0.5522 0.234 Uiso 1 1 d R
C20 C -1.094(5) -0.889(4) -0.410(4) 0.18(2) Uani 1 1 d .
H20A H -1.0578 -0.9540 -0.4223 0.214 Uiso 1 1 d R
H20B H -1.1190 -0.8878 -0.3487 0.214 Uiso 1 1 d R
H20C H -1.1620 -0.8735 -0.4388 0.214 Uiso 1 1 d R
C21 C -0.871(5) -0.862(4) -0.424(4) 0.19(2) Uani 1 1 d .
H21A H -0.8131 -0.8145 -0.4346 0.225 Uiso 1 1 d R
H21B H -0.8757 -0.8896 -0.3651 0.225 Uiso 1 1 d R
H21C H -0.8458 -0.9138 -0.4618 0.225 Uiso 1 1 d R
C22 C -0.546(3) -0.788(2) -0.1351(18) 0.071(7) Uani 1 1 d .
H22 H -0.6259 -0.7780 -0.1004 0.085 Uiso 1 1 d R
C23 C -0.462(4) -0.840(2) -0.078(2) 0.099(11) Uani 1 1 d .
C24 C -0.343(4) -0.878(3) -0.121(4) 0.139(18) Uani 1 1 d .
H24A H -0.2975 -0.8236 -0.1448 0.167 Uiso 1 1 d R
H24B H -0.2999 -0.9176 -0.0801 0.167 Uiso 1 1 d R
C25 C -0.354(4) -0.941(3) -0.194(4) 0.142(18) Uani 1 1 d .
H25A H -0.2756 -0.9584 -0.2266 0.171 Uiso 1 1 d R
H25B H -0.3884 -1.0007 -0.1692 0.171 Uiso 1 1 d R
C26 C -0.435(4) -0.887(3) -0.254(3) 0.108(12) Uani 1 1 d .
H26A H -0.4454 -0.9296 -0.2968 0.129 Uiso 1 1 d R
H26B H -0.3967 -0.8306 -0.2832 0.129 Uiso 1 1 d R
C27 C -0.559(3) -0.853(2) -0.208(2) 0.082(8) Uani 1 1 d .
C28 C -0.626(4) -0.940(3) -0.167(3) 0.117(13) Uani 1 1 d .
H28A H -0.5907 -0.9688 -0.1186 0.140 Uiso 1 1 d R
H28B H -0.7094 -0.9185 -0.1484 0.140 Uiso 1 1 d R
H28C H -0.6210 -0.9871 -0.2088 0.140 Uiso 1 1 d R
C29 C -0.633(4) -0.796(3) -0.273(3) 0.127(15) Uani 1 1 d .
H29A H -0.6600 -0.8404 -0.3067 0.153 Uiso 1 1 d R
H29B H -0.7010 -0.7597 -0.2415 0.153 Uiso 1 1 d R
H29C H -0.5844 -0.7506 -0.3098 0.153 Uiso 1 1 d R
C30 C -0.496(7) -0.853(3) 0.006(3) 0.18(3) Uani 1 1 d .
H30A H -0.4397 -0.8873 0.0371 0.214 Uiso 1 1 d R
H30B H -0.5705 -0.8295 0.0342 0.214 Uiso 1 1 d R
C31 C -0.506(2) -0.6858(18) -0.1664(16) 0.060(6) Uani 1 1 d .
H31A H -0.4235 -0.6928 -0.1950 0.072 Uiso 1 1 d R
H31B H -0.5554 -0.6567 -0.2087 0.072 Uiso 1 1 d R
C32 C -0.517(2) -0.6168(19) -0.0949(16) 0.061(6) Uani 1 1 d .
H32 H -0.4723 -0.6451 -0.0507 0.073 Uiso 1 1 d R
C33 C -0.466(2) -0.5219(19) -0.1274(15) 0.058(6) Uani 1 1 d .
C34 C -0.329(2) -0.529(2) -0.1454(18) 0.075(8) Uani 1 1 d .
H34A H -0.3032 -0.4982 -0.2015 0.090 Uiso 1 1 d R
H34B H -0.2992 -0.5969 -0.1434 0.090 Uiso 1 1 d R
C35 C -0.532(2) -0.438(2) -0.1404(17) 0.066(7) Uani 1 1 d .
H35 H -0.6145 -0.4404 -0.1262 0.080 Uiso 1 1 d R
C36 C -0.492(3) -0.342(2) -0.174(2) 0.093(10) Uani 1 1 d .
H36A H -0.4065 -0.3489 -0.1961 0.111 Uiso 1 1 d R
H36B H -0.5057 -0.2978 -0.1286 0.111 Uiso 1 1 d R
C37 C -0.603(9) -0.383(8) -0.388(4) 0.43(10) Uani 1 1 d D
H37A H -0.6812 -0.3825 -0.3539 0.520 Uiso 1 1 d R
H37B H -0.6105 -0.3626 -0.4470 0.520 Uiso 1 1 d R
H37C H -0.5636 -0.4488 -0.3854 0.520 Uiso 1 1 d R
C38 C -0.356(5) -0.361(7) -0.363(4) 0.39(9) Uani 1 1 d D
H38A H -0.3641 -0.4302 -0.3604 0.468 Uiso 1 1 d R
H38B H -0.3228 -0.3390 -0.4209 0.468 Uiso 1 1 d R
H38C H -0.3040 -0.3487 -0.3243 0.468 Uiso 1 1 d R
C39 C -0.532(6) -0.178(4) -0.398(3) 0.31(7) Uani 1 1 d D
C40 C -0.452(11) -0.111(5) -0.370(6) 0.6(2) Uani 1 1 d D
H40A H -0.4708 -0.0496 -0.4011 0.776 Uiso 1 1 d R
H40B H -0.4626 -0.1027 -0.3097 0.776 Uiso 1 1 d R
H40C H -0.3703 -0.1352 -0.3898 0.776 Uiso 1 1 d R
C41 C -0.511(9) -0.186(8) -0.494(3) 0.62(18) Uani 1 1 d D
H41A H -0.5222 -0.1251 -0.5281 0.740 Uiso 1 1 d R
H41B H -0.4304 -0.2152 -0.5102 0.740 Uiso 1 1 d R
H41C H -0.5670 -0.2297 -0.5051 0.740 Uiso 1 1 d R
C42 C -0.659(6) -0.140(5) -0.366(4) 0.27(5) Uani 1 1 d D
H42A H -0.7086 -0.1850 -0.3819 0.328 Uiso 1 1 d R
H42B H -0.6740 -0.1362 -0.3047 0.328 Uiso 1 1 d R
H42C H -0.6760 -0.0761 -0.3939 0.328 Uiso 1 1 d R

loop_
_atom_site_aniso_label
_atom_site_aniso_U_11
_atom_site_aniso_U_22
_atom_site_aniso_U_33
_atom_site_aniso_U_23
_atom_site_aniso_U_13
_atom_site_aniso_U_12
Si1 0.154(11) 0.095(7) 0.094(7) -0.025(6) 0.002(7) -0.033(7)
Si2 0.203(18) 0.28(2) 0.090(10) 0.029(12) 0.002(10) -0.063(17)
O1 0.045(9) 0.070(12) 0.133(18) -0.015(12) -0.002(10) -0.008(8)
O2 0.054(11) 0.094(15) 0.117(18) 0.006(13) -0.018(11) 0.005(10)
O3 0.33(5) 0.15(3) 0.16(3) -0.08(2) 0.09(3) -0.15(3)
O4 0.050(9) 0.089(13) 0.075(12) -0.021(10) 0.001(8) -0.014(9)
O5 0.045(10) 0.17(2) 0.103(16) -0.074(15) 0.002(10) -0.011(12)
O6 0.16(2) 0.107(18) 0.071(14) 0.016(13) -0.007(14) 0.009(16)
C1 0.069(17) 0.064(16) 0.087(19) -0.016(14) -0.003(14) -0.012(13)
C2 0.09(2) 0.062(18) 0.14(3) -0.04(2) -0.02(2) 0.011(16)
C3 0.18(4) 0.11(3) 0.12(3) -0.02(3) -0.06(3) 0.04(3)
C4 0.18(4) 0.10(3) 0.11(3) 0.00(2) -0.02(3) -0.04(3)
C5 0.13(3) 0.09(2) 0.10(2) -0.008(19) -0.02(2) -0.05(2)
C6 0.11(2) 0.077(19) 0.08(2) -0.022(16) -0.019(17) -0.025(17)
C7 0.18(4) 0.11(3) 0.10(3) -0.04(2) 0.01(3) -0.02(3)
C8 0.16(4) 0.11(3) 0.10(3) -0.01(2) -0.05(3) -0.03(3)
C9 0.10(3) 0.11(3) 0.32(8) -0.07(4) -0.08(4) 0.03(3)
C10 0.055(14) 0.062(15) 0.092(19) -0.025(14) -0.009(13) -0.005(12)
C11 0.047(13) 0.060(15) 0.11(2) -0.023(15) -0.022(14) 0.001(11)
C12 0.058(15) 0.058(15) 0.09(2) -0.018(14) -0.019(13) -0.005(12)
C13 0.063(16) 0.076(18) 0.10(2) -0.022(17) -0.012(15) 0.000(14)
C14 0.10(2) 0.064(17) 0.10(2) -0.010(17) -0.033(19) -0.013(15)
C15 0.14(3) 0.11(3) 0.10(3) -0.03(2) -0.03(2) -0.03(2)
C16 0.21(5) 0.19(5) 0.08(3) -0.02(3) -0.01(3) -0.07(4)
C17 0.23(7) 0.20(6) 0.18(6) -0.03(5) 0.00(5) 0.12(5)
C18 0.14(4) 0.11(3) 0.12(3) -0.03(3) 0.00(3) -0.03(3)
C19 0.29(8) 0.23(6) 0.08(3) -0.06(4) -0.01(4) -0.04(6)
C20 0.20(6) 0.12(4) 0.22(6) -0.06(4) 0.01(4) -0.07(4)
C21 0.14(4) 0.17(5) 0.24(7) -0.05(5) -0.02(4) 0.04(4)
C22 0.075(17) 0.066(16) 0.070(17) -0.003(13) -0.003(13) -0.010(13)
C23 0.14(3) 0.07(2) 0.09(2) 0.013(18) -0.04(2) -0.02(2)
C24 0.12(3) 0.09(3) 0.22(5) 0.01(3) -0.07(3) 0.02(2)
C25 0.11(3) 0.08(3) 0.22(5) -0.02(3) 0.01(3) 0.02(2)
C26 0.12(3) 0.07(2) 0.12(3) -0.02(2) 0.02(2) 0.00(2)
C27 0.09(2) 0.061(16) 0.10(2) -0.024(16) -0.006(17) -0.010(15)
C28 0.12(3) 0.08(2) 0.15(4) -0.02(2) -0.01(3) -0.03(2)
C29 0.17(4) 0.10(3) 0.14(3) -0.04(2) -0.08(3) 0.00(3)
C30 0.34(8) 0.10(3) 0.12(4) 0.03(3) -0.08(4) -0.05(4)
C31 0.057(14) 0.061(14) 0.061(15) -0.006(12) -0.005(11) -0.002(11)
C32 0.048(13) 0.072(16) 0.064(15) -0.008(13) -0.006(11) -0.008(11)
C33 0.046(12) 0.076(16) 0.055(14) -0.019(12) -0.004(10) -0.008(11)
C34 0.052(14) 0.10(2) 0.074(18) -0.028(16) -0.002(12) -0.015(14)
C35 0.061(15) 0.071(17) 0.069(16) -0.016(13) -0.009(12) -0.007(13)
C36 0.12(3) 0.08(2) 0.08(2) -0.008(17) -0.012(19) -0.020(19)
C37 0.7(2) 0.49(17) 0.13(6) -0.07(8) -0.03(9) -0.39(18)
C38 0.34(11) 0.50(15) 0.17(6) 0.13(8) 0.13(7) 0.28(11)
C39 0.45(17) 0.27(10) 0.13(6) 0.04(6) 0.03(8) 0.15(11)
C40 0.8(3) 0.9(4) 0.37(16) -0.4(2) 0.25(18) -0.7(3)
C41 0.31(12) 1.5(5) 0.07(4) 0.13(12) -0.03(5) -0.2(2)
C42 0.22(7) 0.38(12) 0.17(6) 0.01(7) -0.01(5) 0.16(8)

loop_
_atom_type_symbol
_atom_type_description
_atom_type_scat_dispersion_real
_atom_type_scat_dispersion_imag
_atom_type_scat_source
C C 0.0033 0.0016 'International Tables Vol C Tables 4.2.6.8 and 6.1.1.4'
H H 0.0000 0.0000 'International Tables Vol C Tables 4.2.6.8 and 6.1.1.4'
Si Si 0.0817 0.0704 'International Tables Vol C Tables 4.2.6.8 and 6.1.1.4'
O O 0.0106 0.0060 'International Tables Vol C Tables 4.2.6.8 and 6.1.1.4'

loop_
_geom_angle_atom_site_label_1
_geom_angle_atom_site_label_2
_geom_angle_atom_site_label_3
_geom_angle
O3 Si1 C18 106.7(19)
O3 Si1 C16 113(2)
C18 Si1 C16 111(2)
O3 Si1 C17 107(3)
C18 Si1 C17 111(3)
C16 Si1 C17 107(3)
O6 Si2 C39 112(2)
O6 Si2 C38 110(2)
C39 Si2 C38 118(3)
O6 Si2 C37 105(2)
C39 Si2 C37 106(4)
C38 Si2 C37 104(3)
C11 O1 H1A 113.7
C13 O2 H2A 101.8
C15 O3 Si1 141(3)
C36 O6 Si2 128(2)
C2 C1 C10 111(3)
C2 C1 C6 112(2)
C10 C1 C6 111(2)
C2 C1 H1 106.2
C10 C1 H1 106.8
C6 C1 H1 110.0
C9 C2 C1 123(4)
C9 C2 C3 123(4)
C1 C2 C3 114(3)
C2 C3 C4 113(3)
C2 C3 H3A 108.9
C4 C3 H3A 108.9
C2 C3 H3B 110.1
C4 C3 H3B 108.3
H3A C3 H3B 108.0
C5 C4 C3 110(3)
C5 C4 H4A 110.2
C3 C4 H4A 109.2
C5 C4 H4B 108.6
C3 C4 H4B 110.9
H4A C4 H4B 108.0
C6 C5 C4 115(3)
C6 C5 H5A 105.5
C4 C5 H5A 109.7
C6 C5 H5B 109.6
C4 C5 H5B 108.6
H5A C5 H5B 107.7
C5 C6 C8 115(3)
C5 C6 C1 114(3)
C8 C6 C1 113(3)
C5 C6 C7 107(3)
C8 C6 C7 104(3)
C1 C6 C7 103(3)
C6 C7 H7A 110.5
C6 C7 H7B 108.2
H7A C7 H7B 109.5
C6 C7 H7C 109.8
H7A C7 H7C 109.5
H7B C7 H7C 109.5
C6 C8 H8A 105.9
C6 C8 H8B 110.9
H8A C8 H8B 109.5
C6 C8 H8C 111.5
H8A C8 H8C 109.5
H8B C8 H8C 109.5
C2 C9 H9A 117.8
C2 C9 H9B 122.3
H9A C9 H9B 120.0
C11 C10 C1 113(2)
C11 C10 H10A 108.8
C1 C10 H10A 108.9
C11 C10 H10B 109.3
C1 C10 H10B 109.2
H10A C10 H10B 107.8
O1 C11 C12 110(2)
O1 C11 C10 109(2)
C12 C11 C10 114(2)
O1 C11 H11 107.6
C12 C11 H11 107.8
C10 C11 H11 107.6
C14 C12 C11 121(3)
C14 C12 C13 123(3)
C11 C12 C13 117(2)
O2 C13 C12 110(2)
O2 C13 H13A 109.2
C12 C13 H13A 109.5
O2 C13 H13B 110.5
C12 C13 H13B 109.9
H13A C13 H13B 108.2
C12 C14 C15 128(3)
C12 C14 H14 116.7
C15 C14 H14 115.6
O3 C15 C14 118(4)
O3 C15 H15A 107.8
C14 C15 H15A 108.4
O3 C15 H15B 108.0
C14 C15 H15B 107.1
H15A C15 H15B 107.5
Si1 C16 H16A 108.3
Si1 C16 H16B 109.3
H16A C16 H16B 109.5
Si1 C16 H16C 110.8
H16A C16 H16C 109.5
H16B C16 H16C 109.5
Si1 C17 H17A 108.6
Si1 C17 H17B 112.5
H17A C17 H17B 109.5
Si1 C17 H17C 107.3
H17A C17 H17C 109.5
H17B C17 H17C 109.5
C19 C18 C21 112(4)
C19 C18 C20 109(4)
C21 C18 C20 109(4)
C19 C18 Si1 109(3)
C21 C18 Si1 108(3)
C20 C18 Si1 110(3)
C18 C19 H19A 110.1
C18 C19 H19B 108.1
H19A C19 H19B 109.5
C18 C19 H19C 110.2
H19A C19 H19C 109.5
H19B C19 H19C 109.5
C18 C20 H20A 109.4
C18 C20 H20B 108.5
H20A C20 H20B 109.5
C18 C20 H20C 110.5
H20A C20 H20C 109.5
H20B C20 H20C 109.5
C18 C21 H21A 109.7
C18 C21 H21B 109.3
H21A C21 H21B 109.5
C18 C21 H21C 109.5
H21A C21 H21C 109.5
H21B C21 H21C 109.5
C23 C22 C31 110(2)
C23 C22 C27 110(3)
C31 C22 C27 115(2)
C23 C22 H22 108.1
C31 C22 H22 106.7
C27 C22 H22 106.7
C30 C23 C24 122(4)
C30 C23 C22 121(4)
C24 C23 C22 117(3)
C23 C24 C25 112(4)
C23 C24 H24A 108.9
C25 C24 H24A 108.9
C23 C24 H24B 110.3
C25 C24 H24B 108.9
H24A C24 H24B 108.2
C26 C25 C24 111(3)
C26 C25 H25A 109.7
C24 C25 H25A 110.7
C26 C25 H25B 108.8
C24 C25 H25B 108.7
H25A C25 H25B 108.0
C27 C26 C25 113(3)
C27 C26 H26A 108.3
C25 C26 H26A 109.2
C27 C26 H26B 109.4
C25 C26 H26B 108.6
H26A C26 H26B 107.9
C26 C27 C28 111(3)
C26 C27 C29 110(3)
C28 C27 C29 107(3)
C26 C27 C22 110(3)
C28 C27 C22 108(3)
C29 C27 C22 111(2)
C27 C28 H28A 109.0
C27 C28 H28B 110.0
H28A C28 H28B 109.5
C27 C28 H28C 109.4
H28A C28 H28C 109.5
H28B C28 H28C 109.5
C27 C29 H29A 109.9
C27 C29 H29B 108.7
H29A C29 H29B 109.5
C27 C29 H29C 109.8
H29A C29 H29C 109.5
H29B C29 H29C 109.5
C23 C30 H30A 116.7
C23 C30 H30B 123.3
H30A C30 H30B 120.0
C32 C31 C22 114(2)
C32 C31 H31A 109.2
C22 C31 H31A 108.7
C32 C31 H31B 108.7
C22 C31 H31B 108.5
H31A C31 H31B 107.7
O4 C32 C33 113(2)
O4 C32 C31 106.5(19)
C33 C32 C31 112(2)
O4 C32 H32 109.2
C33 C32 H32 106.1
C31 C32 H32 110.6
C35 C33 C32 124(2)
C35 C33 C34 122(2)
C32 C33 C34 114(2)
O5 C34 C33 111(2)
O5 C34 H34A 109.1
C33 C34 H34A 109.6
O5 C34 H34B 109.1
C33 C34 H34B 108.9
H34A C34 H34B 109.5
C33 C35 C36 129(3)
C33 C35 H35 115.9
C36 C35 H35 115.2
O6 C36 C35 111(3)
O6 C36 H36A 108.6
C35 C36 H36A 109.4
O6 C36 H36B 110.1
C35 C36 H36B 109.9
H36A C36 H36B 108.2
Si2 C37 H37A 110.4
Si2 C37 H37B 110.5
H37A C37 H37B 109.5
Si2 C37 H37C 107.6
H37A C37 H37C 109.5
H37B C37 H37C 109.5
Si2 C38 H38A 107.8
Si2 C38 H38B 105.9
H38A C38 H38B 109.5
Si2 C38 H38C 114.6
H38A C38 H38C 109.5
H38B C38 H38C 109.5
C42 C39 C40 107(8)
C42 C39 C41 112(7)
C40 C39 C41 114(7)
C42 C39 Si2 107(3)
C40 C39 Si2 108(4)
C41 C39 Si2 108(4)
C39 C40 H40A 103.4
C39 C40 H40B 116.9
H40A C40 H40B 109.5
C39 C40 H40C 107.8
H40A C40 H40C 109.5
H40B C40 H40C 109.5
C39 C41 H41A 114.2
C39 C41 H41B 107.8
H41A C41 H41B 109.5
C39 C41 H41C 106.4
H41A C41 H41C 109.5
H41B C41 H41C 109.5
C39 C42 H42A 106.0
C39 C42 H42B 113.0
H42A C42 H42B 109.5
C39 C42 H42C 109.4
H42A C42 H42C 109.5
H42B C42 H42C 109.5

loop_
_geom_bond_atom_site_label_1
_geom_bond_atom_site_label_2
_geom_bond_distance
Si1 O3 1.60(3)
Si1 C18 1.82(4)
Si1 C16 1.84(4)
Si1 C17 1.87(6)
Si2 O6 1.62(3)
Si2 C39 1.83(4)
Si2 C38 1.80(4)
Si2 C37 1.93(4)
O1 C11 1.44(3)
O1 H1A 1.0843
O2 C13 1.42(3)
O2 H2A 0.9205
O3 C15 1.28(4)
O4 C32 1.43(3)
O5 C34 1.38(3)
O6 C36 1.42(4)
C1 C2 1.49(4)
C1 C10 1.54(4)
C1 C6 1.55(4)
C1 H1 0.9800
C2 C9 1.32(5)
C2 C3 1.50(6)
C3 C4 1.55(6)
C3 H3A 0.9700
C3 H3B 0.9701
C4 C5 1.52(5)
C4 H4A 0.9701
C4 H4B 0.9700
C5 C6 1.46(4)
C5 H5A 0.9700
C5 H5B 0.9700
C6 C8 1.50(5)
C6 C7 1.65(5)
C7 H7A 0.9599
C7 H7B 0.9599
C7 H7C 0.9600
C8 H8A 0.9600
C8 H8B 0.9600
C8 H8C 0.9600
C9 H9A 0.9300
C9 H9B 0.9300
C10 C11 1.51(3)
C10 H10A 0.9699
C10 H10B 0.9699
C11 C12 1.49(4)
C11 H11 0.9799
C12 C14 1.33(4)
C12 C13 1.50(4)
C13 H13A 0.9701
C13 H13B 0.9699
C14 C15 1.51(5)
C14 H14 0.9300
C15 H15A 0.9700
C15 H15B 0.9699
C16 H16A 0.9600
C16 H16B 0.9600
C16 H16C 0.9601
C17 H17A 0.9599
C17 H17B 0.9601
C17 H17C 0.9601
C18 C19 1.56(6)
C18 C21 1.57(6)
C18 C20 1.58(6)
C19 H19A 0.9601
C19 H19B 0.9600
C19 H19C 0.9601
C20 H20A 0.9601
C20 H20B 0.9600
C20 H20C 0.9600
C21 H21A 0.9600
C21 H21B 0.9600
C21 H21C 0.9599
C22 C23 1.49(4)
C22 C31 1.53(4)
C22 C27 1.55(4)
C22 H22 0.9800
C23 C30 1.32(5)
C23 C24 1.47(6)
C24 C25 1.52(6)
C24 H24A 0.9700
C24 H24B 0.9699
C25 C26 1.51(6)
C25 H25A 0.9700
C25 H25B 0.9699
C26 C27 1.51(4)
C26 H26A 0.9700
C26 H26B 0.9700
C27 C28 1.53(4)
C27 C29 1.54(5)
C28 H28A 0.9599
C28 H28B 0.9600
C28 H28C 0.9600
C29 H29A 0.9600
C29 H29B 0.9600
C29 H29C 0.9600
C30 H30A 0.9300
C30 H30B 0.9301
C31 C32 1.52(3)
C31 H31A 0.9700
C31 H31B 0.9700
C32 C33 1.50(3)
C32 H32 0.9600
C33 C35 1.32(3)
C33 C34 1.52(3)
C34 H34A 0.9600
C34 H34B 0.9599
C35 C36 1.47(4)
C35 H35 0.9301
C36 H36A 0.9700
C36 H36B 0.9700
C37 H37A 0.9601
C37 H37B 0.9600
C37 H37C 0.9600
C38 H38A 0.9599
C38 H38B 0.9599
C38 H38C 0.9600
C39 C42 1.49(4)
C39 C40 1.50(4)
C39 C41 1.51(4)
C40 H40A 0.9599
C40 H40B 0.9601
C40 H40C 0.9600
C41 H41A 0.9601
C41 H41B 0.9600
C41 H41C 0.9600
C42 H42A 0.9600
C42 H42B 0.9601
C42 H42C 0.9600
